data_7227589
loop_
_publ_author_name
'Ridenour, J. August'
'Carter, Korey P.'
'Butcher, Ray J.'
'Cahill, Christopher L.'

_publ_section_title
;
 RE-p-halobenzoic acid--terpyridine complexes, Part II: structural
 diversity, supramolecular assembly, and luminescence properties in a
 series of p-bromobenzoic acid rare-earth hybrid materials
;
_journal_issue 8
_journal_name_full CrystEngComm
_journal_page_first 1172
_journal_paper_doi 10.1039/C6CE02355J
_journal_volume 19
_journal_year 2017
_chemical_formula_sum 'C36 H25 Br3 Lu N3 O7'
_chemical_formula_weight 1026.29
_space_group_crystal_system triclinic
_space_group_IT_number 2
_space_group_name_Hall '-P 1'
_space_group_name_H-M_alt 'P -1'
_symmetry_cell_setting triclinic
_symmetry_Int_Tables_number 2
_symmetry_space_group_name_Hall '-P 1'
_symmetry_space_group_name_H-M 'P -1'
_atom_sites_solution_hydrogens mixed
_audit_creation_method SHELXL-2014/7
_audit_update_record
;
2016-11-03 deposited with the CCDC.
2017-01-30 downloaded from the CCDC.
;
_cell_angle_alpha 103.1460(10)
_cell_angle_beta 92.6570(10)
_cell_angle_gamma 92.8450(11)
_cell_formula_units_Z 2
_cell_length_a 8.7767(4)
_cell_length_b 13.1502(6)
_cell_length_c 15.3202(7)
_cell_measurement_reflns_used 25700
_cell_measurement_temperature 293(2)
_cell_measurement_theta_max 49.081
_cell_measurement_theta_min 5.227
_cell_volume 1716.70(14)
_computing_cell_refinement 'SAINT, Bruker-AXS'
_computing_data_collection 'APEX, Bruker-AXS'
_computing_data_reduction 'SAINT, Bruker-AXS'
_computing_molecular_graphics 'WinGX (Farrugia, 2012)'
_computing_publication_material 'Crystal Maker (Palmer, 2009)'
_computing_structure_refinement 'SHELXL-2014/7 (Sheldrick, 2014)'
_computing_structure_solution 'Superflip (Chapuis, 2007)'
_diffrn_ambient_temperature 293(2)
_diffrn_measured_fraction_theta_full 1.000
_diffrn_measured_fraction_theta_max 0.917
_diffrn_measurement_device_type 'Bruker SMART APEXII'
_diffrn_measurement_method 'omega scans'
_diffrn_radiation_probe x-ray
_diffrn_radiation_type MoK\a
_diffrn_radiation_wavelength 0.71073
_diffrn_reflns_av_R_equivalents 0.0459
_diffrn_reflns_av_unetI/netI 0.0643
_diffrn_reflns_Laue_measured_fraction_full 1.000
_diffrn_reflns_Laue_measured_fraction_max 0.917
_diffrn_reflns_limit_h_max 12
_diffrn_reflns_limit_h_min -12
_diffrn_reflns_limit_k_max 18
_diffrn_reflns_limit_k_min -18
_diffrn_reflns_limit_l_max 21
_diffrn_reflns_limit_l_min -21
_diffrn_reflns_number 25699
_diffrn_reflns_point_group_measured_fraction_full 1.000
_diffrn_reflns_point_group_measured_fraction_max 0.917
_diffrn_reflns_theta_full 25.500
_diffrn_reflns_theta_max 30.556
_diffrn_reflns_theta_min 1.367
_diffrn_source 'fine-focus sealed tube'
_diffrn_source_type Siemens
_exptl_absorpt_coefficient_mu 6.421
_exptl_absorpt_correction_T_max 0.7461
_exptl_absorpt_correction_T_min 0.5512
_exptl_absorpt_correction_type multi-scan
_exptl_absorpt_process_details 'SADABS, G. Sheldrick (2015)'
_exptl_crystal_colour yellow
_exptl_crystal_density_diffrn 1.985
_exptl_crystal_description plate
_exptl_crystal_F_000 988
_exptl_crystal_recrystallization_method Hydrothermal
_exptl_crystal_size_max 0.298
_exptl_crystal_size_mid 0.099
_exptl_crystal_size_min 0.090
_refine_diff_density_max 1.310
_refine_diff_density_min -0.942
_refine_diff_density_rms 0.138
_refine_ls_extinction_method none
_refine_ls_goodness_of_fit_ref 0.949
_refine_ls_hydrogen_treatment mixed
_refine_ls_matrix_type full
_refine_ls_number_parameters 459
_refine_ls_number_reflns 9665
_refine_ls_number_restraints 0
_refine_ls_restrained_S_all 0.949
_refine_ls_R_factor_all 0.0637
_refine_ls_R_factor_gt 0.0389
_refine_ls_shift/su_max 0.001
_refine_ls_shift/su_mean 0.000
_refine_ls_structure_factor_coef Fsqd
_refine_ls_weighting_details 'w=1/[\s^2^(Fo^2^)+(0.0371P)^2^] where P=(Fo^2^+2Fc^2^)/3'
_refine_ls_weighting_scheme calc
_refine_ls_wR_factor_gt 0.0755
_refine_ls_wR_factor_ref 0.0848
_reflns_Friedel_coverage 0.000
_reflns_number_gt 7173
_reflns_number_total 9665
_reflns_threshold_expression 'I > 2\s(I)'
_cod_data_source_file c6ce02355j2.cif
_cod_data_source_block Complex_14
_cod_depositor_comments 'Adding full bibliography for 7227579--7227602.cif.'
_cod_database_code 7227589
_shelx_space_group_comment
;
The symmetry employed for this shelxl refinement is uniquely defined
by the following loop, which should always be used as a source of
symmetry information in preference to the above space-group names.
They are only intended as comments.
;

loop_
_space_group_symop_operation_xyz
'x, y, z'
'-x, -y, -z'

loop_
_atom_site_label
_atom_site_type_symbol
_atom_site_fract_x
_atom_site_fract_y
_atom_site_fract_z
_atom_site_U_iso_or_equiv
_atom_site_adp_type
_atom_site_occupancy
_atom_site_site_symmetry_order
_atom_site_calc_flag
_atom_site_refinement_flags_posn
_atom_site_refinement_flags_adp
Lu1 Lu 0.96602(2) 0.97481(2) 0.30314(2) 0.02719(6) Uani 1 1 d . .
Br1 Br 0.70653(6) 0.34686(4) -0.05262(4) 0.05609(14) Uani 1 1 d . .
Br2 Br 1.24856(10) 1.61099(5) 0.63976(5) 0.1030(3) Uani 1 1 d . .
Br3 Br 0.29772(7) 0.46490(5) 0.24635(4) 0.06923(18) Uani 1 1 d . .
O3 O 1.1136(3) 1.1367(2) 0.34156(18) 0.0386(7) Uani 1 1 d . .
O5 O 0.7953(3) 0.8958(2) 0.37338(19) 0.0392(7) Uani 1 1 d . .
O2 O 0.9994(3) 0.7897(2) 0.24853(19) 0.0369(7) Uani 1 1 d . .
O4 O 0.9469(3) 1.1167(2) 0.43952(18) 0.0372(7) Uani 1 1 d . .
N3 N 1.2009(4) 0.9483(3) 0.2150(2) 0.0308(7) Uani 1 1 d . .
OW1 O 1.1353(4) 0.9370(3) 0.40852(19) 0.0348(7) Uani 1 1 d D .
N2 N 0.9759(4) 1.0627(3) 0.1731(2) 0.0289(7) Uani 1 1 d . .
O1 O 0.8374(3) 0.8622(2) 0.17069(18) 0.0400(7) Uani 1 1 d . .
O6 O 0.6638(3) 0.9180(3) 0.49608(19) 0.0444(8) Uani 1 1 d . .
C23 C 1.0512(5) 1.1714(3) 0.4142(3) 0.0322(9) Uani 1 1 d . .
C16 C 0.9013(5) 0.7829(3) 0.1852(3) 0.0323(9) Uani 1 1 d . .
C27 C 1.1860(7) 1.4756(4) 0.5686(4) 0.0578(15) Uani 1 1 d . .
N1 N 0.7436(4) 1.0780(3) 0.2824(2) 0.0305(7) Uani 1 1 d . .
C22 C 0.7380(5) 0.6638(4) 0.0598(3) 0.0403(10) Uani 1 1 d . .
H22 H 0.6884 0.7219 0.0512 0.048 Uiso 1 1 calc R U
C21 C 0.6923(5) 0.5661(3) 0.0065(3) 0.0409(11) Uani 1 1 d . .
H21 H 0.6138 0.5580 -0.0379 0.049 Uiso 1 1 calc R U
C6 C 0.8639(5) 1.1230(3) 0.1572(3) 0.0303(9) Uani 1 1 d . .
C30 C 0.6934(4) 0.8679(3) 0.4197(3) 0.0320(9) Uani 1 1 d . .
C28 C 1.2589(7) 1.4372(4) 0.4933(4) 0.0621(15) Uani 1 1 d . .
H28 H 1.3375 1.4768 0.4758 0.074 Uiso 1 1 calc R U
C35 C 0.3669(5) 0.6586(4) 0.3707(4) 0.0588(15) Uani 1 1 d . .
H35 H 0.2713 0.6459 0.3912 0.071 Uiso 1 1 calc R U
C24 C 1.0986(5) 1.2780(3) 0.4688(3) 0.0331(9) Uani 1 1 d . .
C17 C 0.8565(5) 0.6772(3) 0.1261(3) 0.0323(9) Uani 1 1 d . .
C31 C 0.5977(5) 0.7686(3) 0.3800(3) 0.0327(9) Uani 1 1 d . .
C10 C 1.0997(5) 1.0585(3) 0.1224(3) 0.0337(9) Uani 1 1 d . .
C34 C 0.4217(5) 0.5883(4) 0.3013(3) 0.0436(11) Uani 1 1 d . .
C7 C 0.8735(6) 1.1799(4) 0.0922(3) 0.0472(12) Uani 1 1 d . .
H7 H 0.7945 1.2213 0.0824 0.057 Uiso 1 1 calc R U
C20 C 0.7672(5) 0.4813(3) 0.0215(3) 0.0409(11) Uani 1 1 d . .
C11 C 1.2204(4) 0.9913(3) 0.1448(3) 0.0317(9) Uani 1 1 d . .
C19 C 0.8839(5) 0.4913(3) 0.0856(3) 0.0444(11) Uani 1 1 d . .
H19 H 0.9338 0.4330 0.0934 0.053 Uiso 1 1 calc R U
C25 C 1.0281(6) 1.3192(4) 0.5469(3) 0.0508(13) Uani 1 1 d . .
H25 H 0.9517 1.2793 0.5661 0.061 Uiso 1 1 calc R U
C36 C 0.4550(5) 0.7493(4) 0.4104(3) 0.0480(12) Uani 1 1 d . .
H36 H 0.4182 0.7974 0.4578 0.058 Uiso 1 1 calc R U
C2 C 0.4978(5) 1.1354(3) 0.3279(3) 0.0405(11) Uani 1 1 d . .
H2 H 0.4210 1.1377 0.3680 0.049 Uiso 1 1 calc R U
C5 C 0.7308(4) 1.1272(3) 0.2146(3) 0.0289(9) Uani 1 1 d . .
C8 C 0.9982(6) 1.1757(4) 0.0424(4) 0.0609(15) Uani 1 1 d . .
H8 H 1.0052 1.2145 -0.0012 0.073 Uiso 1 1 calc R U
C15 C 1.3095(5) 0.8896(3) 0.2376(3) 0.0367(10) Uani 1 1 d . .
H15 H 1.2943 0.8583 0.2854 0.044 Uiso 1 1 calc R U
C1 C 0.6299(5) 1.0841(3) 0.3387(3) 0.0368(10) Uani 1 1 d . .
H1 H 0.6398 1.0526 0.3870 0.044 Uiso 1 1 calc R U
C18 C 0.9270(5) 0.5898(3) 0.1389(3) 0.0396(10) Uani 1 1 d . .
H18 H 1.0044 0.5969 0.1838 0.048 Uiso 1 1 calc R U
C12 C 1.3495(5) 0.9741(4) 0.0955(3) 0.0449(12) Uani 1 1 d . .
H12 H 1.3597 1.0019 0.0453 0.054 Uiso 1 1 calc R U
C9 C 1.1130(6) 1.1141(4) 0.0569(3) 0.0527(13) Uani 1 1 d . .
H9 H 1.1988 1.1098 0.0231 0.063 Uiso 1 1 calc R U
C13 C 1.4624(5) 0.9157(4) 0.1211(3) 0.0461(12) Uani 1 1 d . .
H13 H 1.5504 0.9055 0.0895 0.055 Uiso 1 1 calc R U
C29 C 1.2149(6) 1.3383(4) 0.4428(3) 0.0511(13) Uani 1 1 d . .
H29 H 1.2638 1.3116 0.3906 0.061 Uiso 1 1 calc R U
C4 C 0.6028(5) 1.1792(3) 0.1998(3) 0.0387(10) Uani 1 1 d . .
H4 H 0.5964 1.2118 0.1520 0.046 Uiso 1 1 calc R U
C14 C 1.4433(5) 0.8729(4) 0.1936(3) 0.0402(11) Uani 1 1 d . .
H14 H 1.5180 0.8338 0.2128 0.048 Uiso 1 1 calc R U
C3 C 0.4832(5) 1.1825(4) 0.2568(3) 0.0446(11) Uani 1 1 d . .
H3 H 0.3953 1.2160 0.2470 0.053 Uiso 1 1 calc R U
C32 C 0.6493(5) 0.6945(4) 0.3104(3) 0.0418(11) Uani 1 1 d . .
H32 H 0.7449 0.7062 0.2896 0.050 Uiso 1 1 calc R U
C33 C 0.5635(6) 0.6039(4) 0.2709(3) 0.0481(12) Uani 1 1 d . .
H33 H 0.6009 0.5545 0.2247 0.058 Uiso 1 1 calc R U
C26 C 1.0702(6) 1.4193(4) 0.5968(3) 0.0604(15) Uani 1 1 d . .
H26 H 1.0208 1.4477 0.6484 0.072 Uiso 1 1 calc R U
HW1A H 1.077(9) 0.913(6) 0.453(4) 0.19(4) Uiso 1 1 d D .
HW1B H 1.193(6) 0.984(4) 0.438(3) 0.065(18) Uiso 1 1 d . .

loop_
_atom_site_aniso_label
_atom_site_aniso_U_11
_atom_site_aniso_U_22
_atom_site_aniso_U_33
_atom_site_aniso_U_23
_atom_site_aniso_U_13
_atom_site_aniso_U_12
Lu1 0.02797(9) 0.02832(10) 0.02436(9) 0.00497(6) 0.00349(6) -0.00387(7)
Br1 0.0618(3) 0.0328(3) 0.0635(3) -0.0061(2) -0.0115(3) -0.0015(2)
Br2 0.1433(7) 0.0358(3) 0.1089(6) -0.0132(4) -0.0474(5) -0.0089(4)
Br3 0.0726(4) 0.0555(4) 0.0714(4) 0.0064(3) -0.0071(3) -0.0256(3)
O3 0.0427(17) 0.0393(18) 0.0309(15) 0.0026(13) 0.0077(13) -0.0046(14)
O5 0.0373(16) 0.0392(18) 0.0436(17) 0.0139(14) 0.0152(14) -0.0067(14)
O2 0.0324(16) 0.0359(17) 0.0387(16) 0.0027(14) 0.0008(13) -0.0056(13)
O4 0.0385(16) 0.0373(17) 0.0348(15) 0.0090(13) 0.0018(13) -0.0103(14)
N3 0.0312(18) 0.0280(18) 0.0317(18) 0.0039(15) 0.0042(14) -0.0025(15)
OW1 0.0370(17) 0.0387(18) 0.0274(15) 0.0071(14) -0.0001(13) -0.0055(14)
N2 0.0323(18) 0.0297(18) 0.0244(16) 0.0067(14) 0.0027(14) -0.0031(15)
O1 0.0489(19) 0.0347(18) 0.0346(16) 0.0054(14) 0.0024(14) -0.0030(15)
O6 0.0397(17) 0.055(2) 0.0332(16) 0.0008(15) 0.0093(13) -0.0138(15)
C23 0.034(2) 0.029(2) 0.033(2) 0.0084(18) -0.0049(18) -0.0030(18)
C16 0.034(2) 0.032(2) 0.028(2) 0.0015(18) 0.0076(18) -0.0070(19)
C27 0.080(4) 0.023(2) 0.061(3) -0.005(2) -0.021(3) -0.001(3)
N1 0.0298(18) 0.0301(19) 0.0315(17) 0.0073(15) 0.0026(14) -0.0008(15)
C22 0.042(3) 0.038(3) 0.040(2) 0.008(2) 0.002(2) 0.003(2)
C21 0.043(3) 0.038(3) 0.040(2) 0.007(2) -0.007(2) -0.003(2)
C6 0.035(2) 0.028(2) 0.027(2) 0.0062(17) -0.0015(17) -0.0041(18)
C30 0.030(2) 0.038(2) 0.030(2) 0.0129(19) 0.0027(17) -0.0018(18)
C28 0.072(4) 0.038(3) 0.070(4) 0.007(3) -0.005(3) -0.022(3)
C35 0.033(3) 0.057(3) 0.081(4) 0.007(3) 0.016(3) -0.016(2)
C24 0.032(2) 0.027(2) 0.037(2) 0.0036(18) -0.0047(18) 0.0001(18)
C17 0.037(2) 0.031(2) 0.027(2) 0.0028(17) 0.0066(17) -0.0046(18)
C31 0.032(2) 0.034(2) 0.033(2) 0.0123(18) -0.0002(17) -0.0048(18)
C10 0.034(2) 0.031(2) 0.032(2) -0.0015(18) 0.0044(17) -0.0048(18)
C34 0.043(3) 0.040(3) 0.048(3) 0.013(2) -0.005(2) -0.011(2)
C7 0.050(3) 0.053(3) 0.048(3) 0.030(2) 0.012(2) 0.011(2)
C20 0.045(3) 0.032(2) 0.041(2) -0.001(2) 0.002(2) -0.002(2)
C11 0.030(2) 0.034(2) 0.030(2) 0.0062(18) 0.0073(17) -0.0057(18)
C19 0.050(3) 0.029(2) 0.051(3) 0.005(2) -0.004(2) 0.007(2)
C25 0.051(3) 0.044(3) 0.050(3) -0.005(2) 0.006(2) 0.000(2)
C36 0.039(3) 0.047(3) 0.053(3) 0.000(2) 0.013(2) -0.008(2)
C2 0.033(2) 0.038(3) 0.049(3) 0.004(2) 0.011(2) -0.001(2)
C5 0.029(2) 0.027(2) 0.029(2) 0.0052(17) -0.0008(16) -0.0038(17)
C8 0.062(3) 0.072(4) 0.067(4) 0.049(3) 0.022(3) 0.013(3)
C15 0.039(2) 0.036(2) 0.033(2) 0.0052(19) 0.0036(19) 0.000(2)
C1 0.040(2) 0.037(3) 0.033(2) 0.0060(19) 0.0114(19) 0.001(2)
C18 0.039(2) 0.035(3) 0.040(2) 0.001(2) -0.0041(19) -0.001(2)
C12 0.044(3) 0.047(3) 0.043(3) 0.009(2) 0.016(2) -0.001(2)
C9 0.047(3) 0.063(3) 0.059(3) 0.031(3) 0.022(2) 0.009(3)
C13 0.034(2) 0.055(3) 0.048(3) 0.008(2) 0.019(2) 0.004(2)
C29 0.058(3) 0.039(3) 0.055(3) 0.009(2) 0.012(3) -0.011(2)
C4 0.038(2) 0.038(3) 0.040(2) 0.009(2) 0.001(2) 0.002(2)
C14 0.040(2) 0.040(3) 0.039(2) 0.003(2) 0.003(2) 0.006(2)
C3 0.030(2) 0.046(3) 0.055(3) 0.006(2) 0.000(2) 0.007(2)
C32 0.041(3) 0.042(3) 0.043(3) 0.010(2) 0.015(2) -0.005(2)
C33 0.055(3) 0.043(3) 0.043(3) 0.004(2) 0.011(2) -0.006(2)
C26 0.072(4) 0.048(3) 0.050(3) -0.011(3) 0.000(3) 0.007(3)

loop_
_atom_type_symbol
_atom_type_description
_atom_type_scat_dispersion_real
_atom_type_scat_dispersion_imag
_atom_type_scat_source
C C 0.0033 0.0016 'International Tables Vol C Tables 4.2.6.8 and 6.1.1.4'
H H 0.0000 0.0000 'International Tables Vol C Tables 4.2.6.8 and 6.1.1.4'
N N 0.0061 0.0033 'International Tables Vol C Tables 4.2.6.8 and 6.1.1.4'
O O 0.0106 0.0060 'International Tables Vol C Tables 4.2.6.8 and 6.1.1.4'
Br Br -0.2901 2.4595 'International Tables Vol C Tables 4.2.6.8 and 6.1.1.4'
Lu Lu -0.4720 5.8584 'International Tables Vol C Tables 4.2.6.8 and 6.1.1.4'

loop_
_geom_angle_atom_site_label_1
_geom_angle_atom_site_label_2
_geom_angle_atom_site_label_3
_geom_angle
O5 Lu1 OW1 83.18(11)
O5 Lu1 O3 134.23(10)
OW1 Lu1 O3 81.16(11)
O5 Lu1 O1 82.80(10)
OW1 Lu1 O1 130.38(11)
O3 Lu1 O1 137.94(10)
O5 Lu1 O2 75.57(10)
OW1 Lu1 O2 76.32(10)
O3 Lu1 O2 139.76(10)
O1 Lu1 O2 54.10(10)
O5 Lu1 N1 81.28(11)
OW1 Lu1 N1 143.87(11)
O3 Lu1 N1 86.72(10)
O1 Lu1 N1 79.52(11)
O2 Lu1 N1 129.85(10)
O5 Lu1 O4 80.84(10)
OW1 Lu1 O4 75.02(10)
O3 Lu1 O4 53.60(9)
O1 Lu1 O4 147.54(10)
O2 Lu1 O4 144.64(9)
N1 Lu1 O4 70.43(10)
O5 Lu1 N3 143.88(11)
OW1 Lu1 N3 79.57(11)
O3 Lu1 N3 73.81(10)
O1 Lu1 N3 84.62(10)
O2 Lu1 N3 69.63(10)
N1 Lu1 N3 129.19(11)
O4 Lu1 N3 123.95(10)
O5 Lu1 N2 139.44(11)
OW1 Lu1 N2 137.38(11)
O3 Lu1 N2 68.01(10)
O1 Lu1 N2 70.16(10)
O2 Lu1 N2 108.90(10)
N1 Lu1 N2 64.84(10)
O4 Lu1 N2 106.18(10)
N3 Lu1 N2 64.36(11)
O5 Lu1 C16 76.86(11)
OW1 Lu1 C16 103.15(12)
O3 Lu1 C16 148.70(10)
O1 Lu1 C16 27.23(11)
O2 Lu1 C16 26.90(11)
N1 Lu1 C16 104.73(12)
O4 Lu1 C16 157.68(10)
N3 Lu1 C16 76.53(11)
N2 Lu1 C16 90.30(11)
O5 Lu1 C23 107.64(11)
OW1 Lu1 C23 76.79(12)
O3 Lu1 C23 26.73(10)
O1 Lu1 C23 152.55(11)
O2 Lu1 C23 152.30(11)
N1 Lu1 C23 77.22(11)
O4 Lu1 C23 26.88(10)
N3 Lu1 C23 98.98(11)
N2 Lu1 C23 86.78(11)
C16 Lu1 C23 175.40(12)
C23 O3 Lu1 95.6(2)
C30 O5 Lu1 169.6(3)
C16 O2 Lu1 91.9(3)
C23 O4 Lu1 90.5(2)
C11 N3 C15 118.5(3)
C11 N3 Lu1 121.5(3)
C15 N3 Lu1 120.0(3)
Lu1 OW1 HW1A 108(5)
Lu1 OW1 HW1B 118(4)
HW1A OW1 HW1B 105(6)
C6 N2 C10 117.9(3)
C6 N2 Lu1 120.3(2)
C10 N2 Lu1 121.6(3)
C16 O1 Lu1 91.9(2)
O3 C23 O4 120.2(4)
O3 C23 C24 119.6(4)
O4 C23 C24 120.1(4)
O3 C23 Lu1 57.7(2)
O4 C23 Lu1 62.6(2)
C24 C23 Lu1 176.9(3)
O2 C16 O1 122.0(4)
O2 C16 C17 118.7(4)
O1 C16 C17 119.3(4)
O2 C16 Lu1 61.2(2)
O1 C16 Lu1 60.9(2)
C17 C16 Lu1 175.4(3)
C28 C27 C26 122.2(5)
C28 C27 Br2 119.3(4)
C26 C27 Br2 118.5(4)
C1 N1 C5 118.1(4)
C1 N1 Lu1 119.9(3)
C5 N1 Lu1 122.0(3)
C21 C22 C17 121.7(4)
C21 C22 H22 119.2
C17 C22 H22 119.2
C20 C21 C22 117.7(4)
C20 C21 H21 121.1
C22 C21 H21 121.1
N2 C6 C7 121.4(4)
N2 C6 C5 116.7(3)
C7 C6 C5 121.8(4)
O6 C30 O5 124.6(4)
O6 C30 C31 117.4(3)
O5 C30 C31 118.0(4)
C27 C28 C29 119.1(5)
C27 C28 H28 120.4
C29 C28 H28 120.4
C34 C35 C36 119.4(4)
C34 C35 H35 120.3
C36 C35 H35 120.3
C25 C24 C29 118.5(4)
C25 C24 C23 120.7(4)
C29 C24 C23 120.8(4)
C18 C17 C22 118.3(4)
C18 C17 C16 120.6(4)
C22 C17 C16 121.0(4)
C32 C31 C36 118.1(4)
C32 C31 C30 120.3(4)
C36 C31 C30 121.6(4)
N2 C10 C9 122.2(4)
N2 C10 C11 114.9(4)
C9 C10 C11 122.9(4)
C35 C34 C33 121.5(4)
C35 C34 Br3 118.9(4)
C33 C34 Br3 119.6(4)
C8 C7 C6 120.2(4)
C8 C7 H7 119.9
C6 C7 H7 119.9
C19 C20 C21 122.2(4)
C19 C20 Br1 119.8(4)
C21 C20 Br1 118.0(3)
N3 C11 C12 120.8(4)
N3 C11 C10 117.5(3)
C12 C11 C10 121.7(4)
C20 C19 C18 119.1(4)
C20 C19 H19 120.4
C18 C19 H19 120.4
C24 C25 C26 120.7(5)
C24 C25 H25 119.7
C26 C25 H25 119.7
C35 C36 C31 120.5(4)
C35 C36 H36 119.8
C31 C36 H36 119.8
C3 C2 C1 118.7(4)
C3 C2 H2 120.7
C1 C2 H2 120.7
N1 C5 C4 121.9(4)
N1 C5 C6 115.9(3)
C4 C5 C6 122.2(4)
C7 C8 C9 119.4(4)
C7 C8 H8 120.3
C9 C8 H8 120.3
N3 C15 C14 123.5(4)
N3 C15 H15 118.3
C14 C15 H15 118.3
N1 C1 C2 122.9(4)
N1 C1 H1 118.5
C2 C1 H1 118.5
C17 C18 C19 120.9(4)
C17 C18 H18 119.6
C19 C18 H18 119.6
C13 C12 C11 119.9(4)
C13 C12 H12 120.0
C11 C12 H12 120.0
C8 C9 C10 118.8(4)
C8 C9 H9 120.6
C10 C9 H9 120.6
C14 C13 C12 119.2(4)
C14 C13 H13 120.4
C12 C13 H13 120.4
C28 C29 C24 120.8(5)
C28 C29 H29 119.6
C24 C29 H29 119.6
C5 C4 C3 119.7(4)
C5 C4 H4 120.2
C3 C4 H4 120.2
C13 C14 C15 118.0(4)
C13 C14 H14 121.0
C15 C14 H14 121.0
C2 C3 C4 118.6(4)
C2 C3 H3 120.7
C4 C3 H3 120.7
C33 C32 C31 122.0(4)
C33 C32 H32 119.0
C31 C32 H32 119.0
C34 C33 C32 118.4(4)
C34 C33 H33 120.8
C32 C33 H33 120.8
C27 C26 C25 118.7(5)
C27 C26 H26 120.7
C25 C26 H26 120.7

loop_
_geom_bond_atom_site_label_1
_geom_bond_atom_site_label_2
_geom_bond_distance
Lu1 O5 2.233(3)
Lu1 OW1 2.297(3)
Lu1 O3 2.375(3)
Lu1 O1 2.417(3)
Lu1 O2 2.425(3)
Lu1 N1 2.481(3)
Lu1 O4 2.483(3)
Lu1 N3 2.512(3)
Lu1 N2 2.523(3)
Lu1 C16 2.765(4)
Lu1 C23 2.797(4)
Br1 C20 1.907(4)
Br2 C27 1.903(5)
Br3 C34 1.909(4)
O3 C23 1.264(5)
O5 C30 1.258(4)
O2 C16 1.252(5)
O4 C23 1.265(5)
N3 C11 1.337(5)
N3 C15 1.338(5)
OW1 HW1A 0.97(2)
OW1 HW1B 0.82(5)
N2 C6 1.340(5)
N2 C10 1.361(5)
O1 C16 1.266(5)
O6 C30 1.251(5)
C23 C24 1.488(6)
C16 C17 1.500(6)
C27 C28 1.353(7)
C27 C26 1.371(8)
N1 C1 1.343(5)
N1 C5 1.345(5)
C22 C21 1.385(6)
C22 C17 1.395(6)
C22 H22 0.9300
C21 C20 1.380(6)
C21 H21 0.9300
C6 C7 1.379(6)
C6 C5 1.490(5)
C30 C31 1.505(6)
C28 C29 1.380(7)
C28 H28 0.9300
C35 C34 1.365(7)
C35 C36 1.387(6)
C35 H35 0.9300
C24 C25 1.383(6)
C24 C29 1.391(6)
C17 C18 1.380(6)
C31 C32 1.381(6)
C31 C36 1.388(6)
C10 C9 1.376(6)
C10 C11 1.490(6)
C34 C33 1.371(6)
C7 C8 1.359(6)
C7 H7 0.9300
C20 C19 1.365(6)
C11 C12 1.390(5)
C19 C18 1.389(6)
C19 H19 0.9300
C25 C26 1.387(7)
C25 H25 0.9300
C36 H36 0.9300
C2 C3 1.374(6)
C2 C1 1.391(6)
C2 H2 0.9300
C5 C4 1.380(6)
C8 C9 1.365(7)
C8 H8 0.9300
C15 C14 1.382(6)
C15 H15 0.9300
C1 H1 0.9300
C18 H18 0.9300
C12 C13 1.379(6)
C12 H12 0.9300
C9 H9 0.9300
C13 C14 1.367(6)
C13 H13 0.9300
C29 H29 0.9300
C4 C3 1.392(6)
C4 H4 0.9300
C14 H14 0.9300
C3 H3 0.9300
C32 C33 1.375(6)
C32 H32 0.9300
C33 H33 0.9300
C26 H26 0.9300
